data_7702287
loop_
_publ_author_name
'Cai-Ming Liu'
'Song Gao'
'Huai-Ming Hu'
'Xianglin Jin'
'Hui-Zhong Kou'

_publ_section_title
;
 Hydrothermal syntheses and crystal structures of two-dimensional (2D)
 layered vanadium oxide complexes: M(bipy)(H2O)V2O6 (M = Ni, Co, bipy =
 bipyridine) and [Ni(bipy)2V6O17]
;
_journal_name_full 'Journal of the Chemical Society, Dalton Transactions'
_journal_page_first 598
_journal_page_last 601
_journal_paper_doi 10.1039/B105700F
_journal_year 2002
_chemical_formula_sum 'C10 H10 N2 Ni O7 V2'
_chemical_formula_weight 430.79
_space_group_IT_number 29
_space_group_name_Hall 'P 2c -2ac'
_space_group_name_H-M_alt 'P c a 21'
_symmetry_cell_setting orthorhombic
_symmetry_space_group_name_H-M 'P c a 21'
_atom_sites_solution_hydrogens geom
_atom_sites_solution_primary direct
_atom_sites_solution_secondary difmap
_cell_angle_alpha 90.00
_cell_angle_beta 90.00
_cell_angle_gamma 90.00
_cell_formula_units_Z 4
_cell_length_a 9.171(2)
_cell_length_b 10.514(2)
_cell_length_c 14.339(3)
_cell_measurement_temperature 293(2)
_cell_volume 1382.6(5)
_computing_cell_refinement
;
Molecular Structure Corpration(1994)
MSC/AFC Diffractometer Control Software
MSC, 3200 Research Forest Drive, The Woodlands, TX 77381, USA
;
_computing_data_collection
;
Molecular Structure Corporation(1994)
MSC/AFC Diffractometer Control Software
MSC, 3200 Research Forest Drive, The Woodlands, TX 77381, USA
;
_computing_data_reduction 'SHELXS-97 (Sheldrick, 1997)'
_computing_molecular_graphics
;
Interactive Molecular Graphics XP, Version 4.2 for MSDOS (1990), 
Siemens Analytical X-ray Instruments Inc., Madison, Wisconsin, USA.
;
_computing_publication_material 'SHELXL-97 (Sheldrick, 1997)'
_computing_structure_refinement 'SHELXL-97 (Sheldrick, 1997)'
_computing_structure_solution 'SHELXS-97 (Sheldrick, 1990)'
_diffrn_ambient_temperature 293(2)
_diffrn_detector_area_resol_mean '100x100 microns'
_diffrn_measured_fraction_theta_full 0.998
_diffrn_measured_fraction_theta_max 0.998
_diffrn_measurement_device_type 'Rigaku RAXIS RAPID IP'
_diffrn_measurement_method Dscillation
_diffrn_radiation_monochromator graphite
_diffrn_radiation_source 'fine-focus sealed tube'
_diffrn_radiation_type MoK\a
_diffrn_radiation_wavelength 0.71073
_diffrn_reflns_av_R_equivalents 0.0000
_diffrn_reflns_av_sigmaI/netI 0.0345
_diffrn_reflns_limit_h_max 11
_diffrn_reflns_limit_h_min 0
_diffrn_reflns_limit_k_max 13
_diffrn_reflns_limit_k_min 0
_diffrn_reflns_limit_l_max 18
_diffrn_reflns_limit_l_min 0
_diffrn_reflns_number 1646
_diffrn_reflns_theta_full 27.48
_diffrn_reflns_theta_max 27.48
_diffrn_reflns_theta_min 2.84
_exptl_absorpt_coefficient_mu 2.707
_exptl_absorpt_correction_T_max 1.2394
_exptl_absorpt_correction_T_min 0.6211
_exptl_crystal_colour green
_exptl_crystal_density_diffrn 2.070
_exptl_crystal_density_method 'not measured'
_exptl_crystal_description block
_exptl_crystal_F_000 856
_exptl_crystal_size_max 0.50
_exptl_crystal_size_mid 0.35
_exptl_crystal_size_min 0.10
_refine_diff_density_max 0.380
_refine_diff_density_min -0.311
_refine_diff_density_rms 0.060
_refine_ls_abs_structure_details 'Flack H D (1983), Acta Cryst. A39, 876-881'
_refine_ls_abs_structure_Flack 0.08(2)
_refine_ls_extinction_coef 0.0132(7)
_refine_ls_extinction_expression Fc^*^=kFc[1+0.001xFc^2^\l^3^/sin(2\q)]^-1/4^
_refine_ls_goodness_of_fit_ref 1.007
_refine_ls_hydrogen_treatment mixed
_refine_ls_matrix_type full
_refine_ls_number_parameters 204
_refine_ls_number_reflns 1646
_refine_ls_number_restraints 1
_refine_ls_restrained_S_all 1.006
_refine_ls_R_factor_all 0.0185
_refine_ls_R_factor_gt 0.0171
_refine_ls_shift/su_max 0.001
_refine_ls_shift/su_mean 0.000
_refine_ls_structure_factor_coef Fsqd
_refine_ls_weighting_details 'calc w=1/[\s^2^(Fo^2^)+(0.0146P)^2^+0.0000P] where P=(Fo^2^+2Fc^2^)/3'
_refine_ls_weighting_scheme calc
_refine_ls_wR_factor_gt 0.0369
_refine_ls_wR_factor_ref 0.0372
_reflns_number_gt 1580
_reflns_number_total 1646
_reflns_threshold_expression >2sigma(I)
_cod_data_source_file b105700f.cif
_cod_data_source_block compound_1
_cod_depositor_comments
;
The following automatic conversions were performed:

data item '_symmetry_cell_setting' value 'Orthorhombic' was changed
to 'orthorhombic' in accordance with the built-in table derived from
the CIF Core dictionary named 'cif_core.dic' version 2.4.5 last
updated on 2014-11-21.

Automatic conversion script
Id: cif_fix_values 6909 2019-04-08 15:41:33Z antanas 
;
_cod_original_sg_symbol_H-M Pca2(1)
_cod_database_code 7702287

loop_
_symmetry_equiv_pos_as_xyz
'x, y, z'
'-x, -y, z+1/2'
'x+1/2, -y, z'
'-x+1/2, y, z+1/2'

loop_
_atom_site_label
_atom_site_type_symbol
_atom_site_fract_x
_atom_site_fract_y
_atom_site_fract_z
_atom_site_U_iso_or_equiv
_atom_site_adp_type
_atom_site_occupancy
_atom_site_symmetry_multiplicity
_atom_site_calc_flag
_atom_site_refinement_flags
_atom_site_disorder_assembly
_atom_site_disorder_group
Ni1 Ni 0.06115(3) 0.36318(3) 0.56201(3) 0.01387(9) Uani 1 1 d . . .
V1 V -0.11376(5) 0.33361(4) 0.78897(4) 0.01359(10) Uani 1 1 d . . .
V2 V -0.32815(4) 0.53187(4) 0.90765(3) 0.01273(10) Uani 1 1 d . . .
N1 N 0.2196(2) 0.2607(2) 0.63379(18) 0.0184(5) Uani 1 1 d . . .
N2 N 0.0030(2) 0.1813(2) 0.52721(18) 0.0184(5) Uani 1 1 d . . .
O1 O -0.0615(2) 0.3647(2) 0.68256(18) 0.0282(5) Uani 1 1 d . . .
O2 O -0.1591(2) 0.18660(18) 0.7999(2) 0.0346(6) Uani 1 1 d . . .
O3 O 0.0302(2) 0.36470(19) 0.87145(18) 0.0242(5) Uani 1 1 d . . .
O4 O -0.27321(19) 0.43231(18) 0.81369(17) 0.0229(4) Uani 1 1 d . . .
O5 O -0.3857(2) 0.4420(2) 0.99627(16) 0.0214(5) Uani 1 1 d . . .
O6 O -0.1875(2) 0.61538(19) 0.94629(17) 0.0208(4) Uani 1 1 d . . .
O1W O 0.1344(2) 0.5416(2) 0.60994(17) 0.0241(5) Uani 1 1 d . . .
H1WA H 0.2097 0.5610 0.5826 0.036 Uiso 1 1 calc R . .
C1 C 0.3276(3) 0.3069(3) 0.6859(3) 0.0253(7) Uani 1 1 d . . .
H1A H 0.3473 0.3935 0.6831 0.030 Uiso 1 1 calc R . .
C2 C 0.4114(4) 0.2322(3) 0.7439(3) 0.0331(8) Uani 1 1 d . . .
H2B H 0.4868 0.2672 0.7789 0.040 Uiso 1 1 calc R . .
C3 C 0.3804(3) 0.1038(4) 0.7486(3) 0.0351(8) Uani 1 1 d . . .
H3B H 0.4326 0.0510 0.7885 0.042 Uiso 1 1 calc R . .
C4 C 0.2709(3) 0.0550(3) 0.6933(3) 0.0318(7) Uani 1 1 d . . .
H4A H 0.2495 -0.0314 0.6953 0.038 Uiso 1 1 calc R . .
C5 C 0.1939(3) 0.1332(3) 0.6356(2) 0.0208(6) Uani 1 1 d . . .
C6 C 0.0811(3) 0.0885(3) 0.5692(3) 0.0206(6) Uani 1 1 d . . .
C7 C 0.0607(3) -0.0382(3) 0.5466(3) 0.0300(9) Uani 1 1 d . . .
H7A H 0.1155 -0.1009 0.5761 0.036 Uiso 1 1 calc R . .
C8 C -0.0419(3) -0.0712(3) 0.4798(3) 0.0337(8) Uani 1 1 d . . .
H8A H -0.0564 -0.1558 0.4634 0.040 Uiso 1 1 calc R . .
C9 C -0.1213(3) 0.0233(3) 0.4384(3) 0.0322(8) Uani 1 1 d . . .
H9A H -0.1914 0.0033 0.3939 0.039 Uiso 1 1 calc R . .
C10 C -0.0970(3) 0.1487(3) 0.4630(2) 0.0253(7) Uani 1 1 d . . .
H10A H -0.1514 0.2122 0.4343 0.030 Uiso 1 1 calc R . .
H1WB H 0.142(3) 0.552(3) 0.674(3) 0.027(10) Uiso 1 1 d . . .

loop_
_atom_site_aniso_label
_atom_site_aniso_U_11
_atom_site_aniso_U_22
_atom_site_aniso_U_33
_atom_site_aniso_U_23
_atom_site_aniso_U_13
_atom_site_aniso_U_12
Ni1 0.01312(14) 0.01631(16) 0.01217(16) 0.00122(18) 0.00070(15) 0.00071(12)
V1 0.01485(19) 0.01479(19) 0.0111(2) -0.0009(2) 0.00056(18) -0.00115(17)
V2 0.01201(18) 0.0153(2) 0.0108(2) -0.00023(19) -0.00065(19) -0.00037(17)
N1 0.0192(11) 0.0176(10) 0.0184(12) 0.0009(11) 0.0006(10) 0.0002(9)
N2 0.0193(10) 0.0201(11) 0.0159(11) 0.0003(11) 0.0017(10) -0.0024(10)
O1 0.0245(11) 0.0444(14) 0.0157(11) 0.0039(11) 0.0056(10) 0.0074(10)
O2 0.0445(12) 0.0179(10) 0.0413(15) -0.0027(12) -0.0071(13) -0.0090(9)
O3 0.0226(10) 0.0241(11) 0.0259(12) 0.0010(10) -0.0081(9) -0.0048(8)
O4 0.0189(9) 0.0302(9) 0.0195(10) -0.0096(10) -0.0005(9) 0.0038(9)
O5 0.0186(9) 0.0263(11) 0.0192(11) 0.0029(9) 0.0032(9) -0.0041(8)
O6 0.0204(9) 0.0246(10) 0.0176(10) 0.0009(9) -0.0031(9) -0.0035(8)
O1W 0.0218(10) 0.0254(11) 0.0251(13) -0.0034(10) 0.0028(9) -0.0031(9)
C1 0.0248(14) 0.0262(15) 0.0249(16) -0.0024(15) -0.0044(14) 0.0005(12)
C2 0.0274(15) 0.0422(19) 0.0296(19) -0.0008(17) -0.0107(15) -0.0002(14)
C3 0.0321(16) 0.0399(18) 0.033(2) 0.0159(18) -0.0073(16) 0.0087(16)
C4 0.0307(16) 0.0287(14) 0.0361(19) 0.0122(16) -0.0012(16) 0.0023(14)
C5 0.0186(12) 0.0222(14) 0.0214(15) 0.0051(13) 0.0016(13) 0.0002(10)
C6 0.0190(12) 0.0200(12) 0.0226(15) 0.0038(17) 0.0048(14) -0.0002(10)
C7 0.0285(14) 0.0232(15) 0.038(2) -0.0001(15) 0.0075(15) 0.0020(12)
C8 0.0380(18) 0.0268(17) 0.036(2) -0.0102(16) 0.0106(15) -0.0100(15)
C9 0.0285(17) 0.0414(19) 0.0268(18) -0.0110(17) -0.0003(14) -0.0127(15)
C10 0.0231(14) 0.0311(16) 0.0217(17) -0.0011(14) -0.0035(13) -0.0022(12)

loop_
_atom_type_symbol
_atom_type_description
_atom_type_scat_dispersion_real
_atom_type_scat_dispersion_imag
_atom_type_scat_source
C C 0.0033 0.0016 'International Tables Vol C Tables 4.2.6.8 and 6.1.1.4'
H H 0.0000 0.0000 'International Tables Vol C Tables 4.2.6.8 and 6.1.1.4'
N N 0.0061 0.0033 'International Tables Vol C Tables 4.2.6.8 and 6.1.1.4'
O O 0.0106 0.0060 'International Tables Vol C Tables 4.2.6.8 and 6.1.1.4'
V V 0.3005 0.5294 'International Tables Vol C Tables 4.2.6.8 and 6.1.1.4'
Ni Ni 0.3393 1.1124 'International Tables Vol C Tables 4.2.6.8 and 6.1.1.4'

loop_
_geom_angle_atom_site_label_1
_geom_angle_atom_site_label_2
_geom_angle_atom_site_label_3
_geom_angle
_geom_angle_site_symmetry_1
_geom_angle_site_symmetry_3
O6 Ni1 O5 91.55(9) 2_564 4_454
O6 Ni1 N2 93.04(9) 2_564 .
O5 Ni1 N2 93.52(9) 4_454 .
O6 Ni1 O1 172.96(9) 2_564 .
O5 Ni1 O1 87.37(9) 4_454 .
N2 Ni1 O1 93.97(9) . .
O6 Ni1 N1 93.61(9) 2_564 .
O5 Ni1 N1 171.57(9) 4_454 .
N2 Ni1 N1 79.56(9) . .
O1 Ni1 N1 88.30(9) . .
O6 Ni1 O1W 89.19(9) 2_564 .
O5 Ni1 O1W 92.30(9) 4_454 .
N2 Ni1 O1W 173.71(10) . .
O1 Ni1 O1W 83.90(9) . .
N1 Ni1 O1W 94.43(9) . .
O2 V1 O1 111.06(14) . .
O2 V1 O3 107.42(12) . .
O1 V1 O3 111.24(11) . .
O2 V1 O4 108.67(10) . .
O1 V1 O4 107.62(11) . .
O3 V1 O4 110.83(10) . .
O6 V2 O5 106.97(11) . .
O6 V2 O3 110.11(10) . 3_465
O5 V2 O3 109.77(11) . 3_465
O6 V2 O4 110.16(10) . .
O5 V2 O4 109.46(10) . .
O3 V2 O4 110.30(11) 3_465 .
C1 N1 C5 118.5(3) . .
C1 N1 Ni1 127.42(19) . .
C5 N1 Ni1 113.47(19) . .
C10 N2 C6 118.9(3) . .
C10 N2 Ni1 125.7(2) . .
C6 N2 Ni1 115.3(2) . .
V1 O1 Ni1 160.40(13) . .
V2 O3 V1 147.20(14) 3_565 .
V2 O4 V1 135.03(13) . .
V2 O5 Ni1 146.21(13) . 4_455
V2 O6 Ni1 140.77(13) . 2_565
N1 C1 C2 123.1(3) . .
C1 C2 C3 118.1(3) . .
C4 C3 C2 119.1(3) . .
C5 C4 C3 120.1(3) . .
N1 C5 C4 121.1(3) . .
N1 C5 C6 114.9(3) . .
C4 C5 C6 124.0(3) . .
N2 C6 C7 121.2(3) . .
N2 C6 C5 115.3(2) . .
C7 C6 C5 123.4(3) . .
C6 C7 C8 119.6(3) . .
C9 C8 C7 118.6(3) . .
C8 C9 C10 119.8(3) . .
N2 C10 C9 121.9(3) . .

loop_
_geom_bond_atom_site_label_1
_geom_bond_atom_site_label_2
_geom_bond_distance
_geom_bond_site_symmetry_2
Ni1 O6 2.036(2) 2_564
Ni1 O5 2.041(2) 4_454
Ni1 N2 2.047(2) .
Ni1 O1 2.062(2) .
Ni1 N1 2.081(2) .
Ni1 O1W 2.108(2) .
V1 O2 1.608(2) .
V1 O1 1.632(3) .
V1 O3 1.802(2) .
V1 O4 1.8279(19) .
V2 O6 1.6560(19) .
V2 O5 1.669(2) .
V2 O3 1.772(2) 3_465
V2 O4 1.779(2) .
N1 C1 1.333(4) .
N1 C5 1.361(3) .
N2 C10 1.344(4) .
N2 C6 1.352(4) .
O3 V2 1.772(2) 3_565
O5 Ni1 2.041(2) 4_455
O6 Ni1 2.036(2) 2_565
C1 C2 1.378(5) .
C2 C3 1.381(5) .
C3 C4 1.378(5) .
C4 C5 1.364(4) .
C5 C6 1.482(5) .
C6 C7 1.384(4) .
C7 C8 1.388(5) .
C8 C9 1.367(5) .
C9 C10 1.383(4) .
